data_4505807
loop_
_publ_author_name
'Vrcelj, Ranko M.'
'Shepherd, Evelyn E. A.'
'Yoon, Choon-Sup'
'Sherwood, John N.'
'Kennedy, Alan R.'

_publ_section_title
;
 Preparation and Structural Evaluation of the Conformational Polymorphs of
 \a-[(4-Methoxyphenyl)methylene]-4-nitrobenzeneacetonitrile
;
_journal_issue 6
_journal_name_full 'Crystal Growth &amp; Design'
_journal_page_first 609
_journal_paper_doi 10.1021/cg025529h
_journal_volume 2
_journal_year 2002
_chemical_formula_moiety 'C16 H12 N2 O3 '
_chemical_formula_sum 'C16 H12 N2 O3'
_chemical_formula_weight 280.28
_space_group_IT_number 9
_symmetry_cell_setting monoclinic
_symmetry_Int_Tables_number 9
_symmetry_space_group_name_Hall 'C -2yc'
_symmetry_space_group_name_H-M 'C 1 c 1'
_audit_creation_date 'Sun Jan 21 12:35:35 2002'
_audit_creation_method 'from TEXRAY.INF file'
_cell_angle_alpha 90
_cell_angle_beta 92.81(1)
_cell_angle_gamma 90
_cell_formula_units_Z 4
_cell_length_a 4.6002(7)
_cell_length_b 31.947(4)
_cell_length_c 9.511(1)
_cell_measurement_reflns_used 25
_cell_measurement_temperature 293
_cell_measurement_theta_max 19.0
_cell_measurement_theta_min 12.1
_cell_volume 1396.1(3)
_computing_cell_refinement 'MSC/AFC Diffractometer Control'
_computing_data_collection 'MSC/AFC Diffractometer Control'
_computing_data_reduction teXsan
_computing_publication_material teXsan
_computing_structure_refinement teXsan
_computing_structure_solution SAPI91
_diffrn_ambient_temperature 293
_diffrn_measurement_device 'Rigaku AFC7S'
_diffrn_measurement_method 'omega/2-theta scans'
_diffrn_orient_matrix_UB_11 -0.12388
_diffrn_orient_matrix_UB_12 0.02273
_diffrn_orient_matrix_UB_13 0.03762
_diffrn_orient_matrix_UB_21 -0.12518
_diffrn_orient_matrix_UB_22 -0.02150
_diffrn_orient_matrix_UB_23 0.04377
_diffrn_orient_matrix_UB_31 0.12790
_diffrn_orient_matrix_UB_32 0.00097
_diffrn_orient_matrix_UB_33 0.08804
_diffrn_radiation_monochromator graphite
_diffrn_radiation_source 'X-ray tube'
_diffrn_radiation_type 'Mo K\a'
_diffrn_radiation_wavelength 0.71069
_diffrn_reflns_av_R_equivalents 0.0428
_diffrn_reflns_limit_h_max 6
_diffrn_reflns_limit_h_min -6
_diffrn_reflns_limit_k_max 44
_diffrn_reflns_limit_k_min -43
_diffrn_reflns_limit_l_max 13
_diffrn_reflns_limit_l_min -13
_diffrn_reflns_number 4652
_diffrn_reflns_theta_max 29.99
_diffrn_reflns_theta_min 2.50
_diffrn_standards_decay_% 1.04
_diffrn_standards_interval_count 150
_diffrn_standards_number 3
_exptl_absorpt_coefficient_mu 0.094
_exptl_absorpt_correction_type none
_exptl_crystal_colour orange
_exptl_crystal_density_diffrn 1.333
_exptl_crystal_density_meas 0.000
_exptl_crystal_description needle
_exptl_crystal_F_000 584.00
_exptl_crystal_size_max 0.80
_exptl_crystal_size_mid 0.30
_exptl_crystal_size_min 0.10
_refine_diff_density_max 0.19
_refine_diff_density_min -0.22
_refine_ls_extinction_coef '4.00(25) x 10^-5^'
_refine_ls_extinction_method Zachariasen_type_2_Gaussian_isotropic
_refine_ls_goodness_of_fit_obs 1.493
_refine_ls_hydrogen_treatment refall
_refine_ls_matrix_type full
_refine_ls_number_constraints 0
_refine_ls_number_parameters 237
_refine_ls_number_reflns 1872
_refine_ls_number_restraints 0
_refine_ls_R_factor_all 0.1503
_refine_ls_R_factor_obs 0.0409
_refine_ls_shift/esd_max 0.0010
_refine_ls_structure_factor_coef F
_refine_ls_weighting_details 'w = 1/\s(F)'
_refine_ls_weighting_scheme calc
_refine_ls_wR_factor_all 0.0537
_refine_ls_wR_factor_obs 0.0425
_reflns_number_observed 1872
_reflns_number_total 4153
_reflns_observed_criterion I>2\s(I)
_cod_data_source_file cg025529h_s1.cif
_cod_data_source_block cmons_orange_oct95
_cod_depositor_comments
;
The following automatic conversions were performed:

'_refine_ls_weighting_scheme' value '1/\s(F)' was changed to 'calc'.
New tag '_refine_ls_weighting_details' was created. The value of the
new tag was set to 'w = 1/\s(F)'.

Automatic conversion script
Id: cif_fix_values 3143 2015-03-26 13:38:13Z robertas 
;
_cod_original_sg_symbol_H-M Cc
_cod_original_formula_sum 'C16 H12 N2 O3 '
_cod_database_code 4505807

loop_
_symmetry_equiv_pos_as_xyz
'   +x,   +y,   +z'
' 1/2+x, 1/2+y,   +z'
'   +x,   -y,1/2+z'
' 1/2+x, 1/2-y,1/2+z'

loop_
_atom_site_aniso_label
_atom_site_aniso_U_11
_atom_site_aniso_U_22
_atom_site_aniso_U_33
_atom_site_aniso_U_12
_atom_site_aniso_U_13
_atom_site_aniso_U_23
O(1) 0.118(2) 0.067(2) 0.087(2) 0.002(1) -0.056(2) -0.002(1)
O(2) 0.118(2) 0.045(1) 0.098(2) -0.009(1) -0.045(2) -0.005(1)
O(3) 0.073(2) 0.061(1) 0.060(1) -0.007(1) -0.021(1) -0.004(1)
N(1) 0.065(2) 0.050(2) 0.061(2) 0.010(1) -0.017(2) -0.011(1)
N(2) 0.125(3) 0.048(2) 0.087(2) -0.019(2) -0.037(2) 0.020(2)
C(1) 0.049(2) 0.042(2) 0.044(2) 0.008(1) -0.004(1) -0.008(1)
C(2) 0.053(2) 0.054(2) 0.046(2) 0.010(2) -0.007(2) 0.002(2)
C(3) 0.055(2) 0.042(2) 0.050(2) 0.001(2) 0.000(2) 0.011(1)
C(4) 0.039(2) 0.040(1) 0.042(2) 0.006(1) 0.001(1) 0.000(1)
C(5) 0.064(2) 0.039(2) 0.054(2) 0.003(1) -0.017(2) 0.006(1)
C(6) 0.061(2) 0.036(2) 0.060(2) 0.000(2) -0.014(2) 0.001(2)
C(7) 0.042(1) 0.035(1) 0.044(2) 0.002(1) 0.002(1) 0.004(1)
C(8) 0.065(2) 0.046(2) 0.054(2) -0.004(1) -0.010(2) 0.002(1)
C(9) 0.044(2) 0.034(1) 0.053(2) -0.004(1) 0.001(1) 0.001(1)
C(10) 0.042(2) 0.041(1) 0.044(2) 0.002(1) 0.002(1) 0.000(1)
C(11) 0.057(2) 0.042(2) 0.056(2) 0.001(1) -0.008(2) 0.006(2)
C(12) 0.061(2) 0.038(2) 0.061(2) -0.005(2) -0.005(2) -0.003(1)
C(13) 0.050(2) 0.046(2) 0.047(2) -0.003(1) 0.000(1) -0.003(1)
C(14) 0.056(2) 0.047(2) 0.056(2) 0.004(2) -0.007(2) 0.010(1)
C(15) 0.054(2) 0.037(2) 0.055(2) -0.004(1) -0.006(2) 0.004(1)
C(16) 0.095(4) 0.068(3) 0.079(3) -0.019(2) -0.029(3) -0.016(2)

loop_
_atom_site_label
_atom_site_fract_x
_atom_site_fract_y
_atom_site_fract_z
_atom_site_U_iso_or_equiv
_atom_site_thermal_displace_type
O(1) -0.8173 -0.96006(8) -0.1574 0.0926 Uij
O(2) -0.7323(7) -1.00989(7) -0.0125(4) 0.0887 Uij
O(3) 1.1220(7) -0.82746(7) 0.7752(3) 0.0654 Uij
N(1) -0.6900(7) -0.97439(8) -0.0542(4) 0.0593 Uij
N(2) 0.1767(9) -0.79734(10) 0.1738(4) 0.0883 Uij
C(1) -0.4828(8) -0.94806(9) 0.0270(4) 0.0452 Uij
C(2) -0.4365(8) -0.90734(10) -0.0139(4) 0.0513 Uij
C(3) -0.2391(8) -0.88328(10) 0.0632(4) 0.0489 Uij
C(4) -0.0844(7) -0.89900(9) 0.1806(4) 0.0403 Uij
C(5) -0.1380(8) -0.94051(9) 0.2195(4) 0.0527 Uij
C(6) -0.3329(9) -0.96471(10) 0.1429(4) 0.0526 Uij
C(7) 0.1279(7) -0.87304(8) 0.2635(4) 0.0404 Uij
C(8) 0.1577(8) -0.8306(1) 0.2157(4) 0.0555 Uij
C(9) 0.2907(8) -0.88753(9) 0.3751(4) 0.0439 Uij
C(10) 0.5080(8) -0.86844(9) 0.4706(4) 0.0422 Uij
C(11) 0.5813(8) -0.82632(9) 0.4788(4) 0.0522 Uij
C(12) 0.7837(9) -0.81136(10) 0.5786(4) 0.0538 Uij
C(13) 0.9228(8) -0.83856(9) 0.6723(4) 0.0476 Uij
C(14) 0.8576(8) -0.88123(10) 0.6645(4) 0.0532 Uij
C(15) 0.6543(9) -0.89511(10) 0.5675(4) 0.0491 Uij
C(16) 1.180(1) -0.7837(1) 0.7954(6) 0.0816 Uij
H(1) -0.534(6) -0.8968(10) -0.089(3) 0.055(9) Uij
H(2) -0.210(6) -0.8572(9) 0.036(3) 0.049(9) Uij
H(3) -0.030(6) -0.9511(9) 0.302(3) 0.058(9) Uij
H(4) -0.390(7) -0.992(1) 0.172(3) 0.071(10) Uij
H(5) 0.254(7) -0.9143(9) 0.391(3) 0.060(9) Uij
H(6) 0.490(7) -0.8062(9) 0.411(3) 0.055(9) Uij
H(7) 0.836(7) -0.782(1) 0.579(3) 0.068(9) Uij
H(8) 0.976(6) -0.8999(8) 0.725(3) 0.047(8) Uij
H(9) 0.607(7) -0.921(1) 0.560(4) 0.06(1) Uij
H(10) 0.98(1) -0.770(1) 0.824(5) 0.13(1) Uij
H(11) 1.266(7) -0.771(1) 0.703(4) 0.07(1) Uij
H(12) 1.307(8) -0.7831(9) 0.859(4) 0.056(9) Uij

loop_
_atom_type_symbol
_atom_type_oxidation_number
_atom_type_number_in_cell
_atom_type_scat_dispersion_real
_atom_type_scat_dispersion_imag
_atom_type_scat_source
C 0 64 0.003 0.002 'International Tables'
H 0 48 0.000 0.000 'International Tables'
N 0 8 0.006 0.003 'International Tables'
O 0 12 0.011 0.006 'International Tables'

loop_
_geom_angle_atom_site_label_1
_geom_angle_atom_site_label_2
_geom_angle_atom_site_label_3
_geom_angle
_geom_angle_publ_flag
C(13) O(3) C(16) 117.8(3) yes
O(1) N(1) O(2) 122.5(3) yes
O(1) N(1) C(1) 119.2(3) yes
O(2) N(1) C(1) 118.2(2) yes
N(1) C(1) C(2) 120.0(3) yes
N(1) C(1) C(6) 119.2(3) yes
C(2) C(1) C(6) 120.8(3) yes
C(1) C(2) C(3) 119.0(3) yes
C(1) C(2) H(1) 120(2) no
C(3) C(2) H(1) 120(2) no
C(2) C(3) C(4) 121.8(3) yes
C(2) C(3) H(2) 118(2) no
C(4) C(3) H(2) 119(2) no
C(3) C(4) C(5) 117.7(3) yes
C(3) C(4) C(7) 121.6(2) yes
C(5) C(4) C(7) 120.7(2) yes
C(4) C(5) C(6) 120.9(3) yes
C(4) C(5) H(3) 117(1) no
C(6) C(5) H(3) 122(1) no
C(1) C(6) C(5) 119.8(3) yes
C(1) C(6) H(4) 116(1) no
C(5) C(6) H(4) 122(1) no
C(4) C(7) C(8) 115.5(2) yes
C(4) C(7) C(9) 123.5(2) yes
C(8) C(7) C(9) 120.9(3) yes
N(2) C(8) C(7) 177.7(3) yes
C(7) C(9) C(10) 133.3(3) yes
C(7) C(9) H(5) 111(2) no
C(10) C(9) H(5) 115(2) no
C(9) C(10) C(11) 126.9(3) yes
C(9) C(10) C(15) 116.7(3) yes
C(11) C(10) C(15) 116.4(3) yes
C(10) C(11) C(12) 121.9(3) yes
C(10) C(11) H(6) 119(1) no
C(12) C(11) H(6) 118(1) no
C(11) C(12) C(13) 120.1(3) yes
C(11) C(12) H(7) 119(1) no
C(13) C(12) H(7) 119(1) no
O(3) C(13) C(12) 125.3(3) yes
O(3) C(13) C(14) 115.5(3) yes
C(12) C(13) C(14) 119.2(3) yes
C(13) C(14) C(15) 119.7(3) yes
C(13) C(14) H(8) 116(1) no
C(15) C(14) H(8) 123(1) no
C(10) C(15) C(14) 122.8(3) yes
C(10) C(15) H(9) 114(2) no
C(14) C(15) H(9) 122(2) no
O(3) C(16) H(10) 106(2) no
O(3) C(16) H(11) 110(1) no
O(3) C(16) H(12) 104(2) no
H(10) C(16) H(11) 113(3) no
H(10) C(16) H(12) 112(3) no
H(11) C(16) H(12) 108(3) no

loop_
_geom_bond_atom_site_label_1
_geom_bond_atom_site_label_2
_geom_bond_distance
_geom_bond_publ_flag
O(1) N(1) 1.208(3) yes
O(2) N(1) 1.220(3) yes
O(3) C(13) 1.355(3) yes
O(3) C(16) 1.433(4) yes
N(1) C(1) 1.463(4) yes
N(2) C(8) 1.138(4) yes
C(1) C(2) 1.378(4) yes
C(1) C(6) 1.378(4) yes
C(2) C(3) 1.374(4) yes
C(2) H(1) 0.89(3) no
C(3) C(4) 1.388(4) yes
C(3) H(2) 0.88(3) no
C(4) C(5) 1.402(4) yes
C(4) C(7) 1.479(4) yes
C(5) C(6) 1.367(4) yes
C(5) H(3) 0.97(3) no
C(6) H(4) 0.95(4) no
C(7) C(8) 1.440(4) yes
C(7) C(9) 1.350(4) yes
C(9) C(10) 1.452(4) yes
C(9) H(5) 0.89(3) no
C(10) C(11) 1.388(4) yes
C(10) C(15) 1.403(4) yes
C(11) C(12) 1.382(4) yes
C(11) H(6) 0.99(3) no
C(12) C(13) 1.380(4) yes
C(12) H(7) 0.97(3) no
C(13) C(14) 1.397(4) yes
C(14) C(15) 1.356(4) yes
C(14) H(8) 0.97(3) no
C(15) H(9) 0.85(3) no
C(16) H(10) 1.06(5) no
C(16) H(11) 1.07(3) no
C(16) H(12) 0.82(4) no
